data_9013318
loop_
_publ_author_name
'Angel, R. J.'
'Gatta, G. C.'
'Boffa Ballaran, T.'
'Carpenter, M. A.'

_publ_section_title
;
 The mechanism of coupling in the modulated structure of nepheline
 Note: annealed
 Note: T = 298 K
;
_journal_name_full 'The Canadian Mineralogist'
_journal_page_first 1465
_journal_page_last 1476
_journal_paper_doi 10.3749/canmin.46.6.1465
_journal_volume 46
_journal_year 2008
_chemical_compound_source 'Snipe River, Tambani, Malawi'
_chemical_formula_sum 'Al3.84 K0.57 Na3.24 O16 Si4.16'
_chemical_name_mineral Nepheline
_space_group_IT_number 173
_symmetry_space_group_name_Hall 'P 6c'
_symmetry_space_group_name_H-M 'P 63'
_cell_angle_alpha 90
_cell_angle_beta 90
_cell_angle_gamma 120
_cell_length_a 9.9867
_cell_length_b 9.9861
_cell_length_c 8.3697
_cell_formula_units_Z 2
_cell_volume 722.867
_database_code_amcsd 0006209
_diffrn_ambient_temperature 298
_exptl_crystal_density_diffrn 2.633
_exptl_crystal_thermal_history 'annealed Note: T = 298 K'
_cod_original_formula_sum 'K.57 Na3.24 (Al3.84 Si4.16) O16'
_cod_database_code 9013318

loop_
_space_group_symop_operation_xyz
x,y,z
x-y,x,1/2+z
-y,x-y,z
-x,-y,1/2+z
-x+y,-x,z
y,-x+y,1/2+z

loop_
_atom_site_label
_atom_site_fract_x
_atom_site_fract_y
_atom_site_fract_z
_atom_site_occupancy
_atom_site_U_iso_or_equiv
K 0.00000 0.00000 0.00300 0.57000 0.03200
Na1 0.00000 0.00000 0.00300 0.24000 0.03200
Na2 0.55450 0.99800 0.50800 1.00000 0.02400
Al1 0.66667 0.33333 0.70180 0.48000 0.01200
Si1 0.66667 0.33333 0.70180 0.52000 0.01200
Al2 0.66667 0.33333 0.31230 0.48000 0.01300
Si2 0.66667 0.33333 0.31230 0.52000 0.01300
Al3 0.90630 0.66650 0.82260 0.48000 0.01200
Si3 0.90630 0.66650 0.82260 0.52000 0.01200
Al4 0.90670 0.66800 0.19590 0.48000 0.01000
Si4 0.90670 0.66800 0.19590 0.52000 0.01000
O1 0.66600 0.29500 0.50210 0.33333 0.03000
O2 0.97390 0.68450 0.00220 1.00000 0.02800
O3 0.82670 0.47730 0.25080 1.00000 0.03300
O4 0.83710 0.48980 0.76510 1.00000 0.03000
O5 0.77390 0.71480 0.82460 1.00000 0.01800
O6 0.77640 0.73340 0.20080 1.00000 0.02100

loop_
_cod_related_entry_id
_cod_related_entry_database
_cod_related_entry_code
1 AMCSD 0006209
